data_7052018
loop_
_publ_author_name
'De, Senjuti'
'Drew, Michael G. B.'
'Rzepa, Henry S.'
'Datta, Dipankar'

_publ_section_title
;
 Linking number analysis of a self-assembled lemniscular
 M\"obius-metallamacrocycle
;
_journal_issue 11
_journal_name_full 'New Journal of Chemistry'
_journal_page_first 1831
_journal_paper_doi 10.1039/b808269n
_journal_volume 32
_journal_year 2008
_chemical_formula_sum 'C48 H45 Ag2 Cl2 N16 O8.5'
_chemical_formula_weight 1268.64
_chemical_name_systematic
;
?
;
_space_group_IT_number 2
_symmetry_cell_setting triclinic
_symmetry_space_group_name_Hall '-P 1'
_symmetry_space_group_name_H-M 'P -1'
_atom_sites_solution_hydrogens geom
_atom_sites_solution_primary direct
_atom_sites_solution_secondary difmap
_audit_creation_method SHELXL-97
_cell_angle_alpha 74.519(5)
_cell_angle_beta 83.036(5)
_cell_angle_gamma 68.151(6)
_cell_formula_units_Z 2
_cell_length_a 12.6647(8)
_cell_length_b 14.9762(8)
_cell_length_c 15.2718(10)
_cell_measurement_reflns_used 17541
_cell_measurement_temperature 150(2)
_cell_measurement_theta_max 30.00
_cell_measurement_theta_min 2.19
_cell_volume 2590.2(3)
_computing_cell_refinement 'Crysalis, Oxford Diffraction'
_computing_data_collection 'Crysalis, Oxford Diffraction'
_computing_data_reduction 'Crysalis, Oxford Diffraction'
_computing_molecular_graphics PLATON(Spek,2004)
_computing_structure_refinement 'SHELXL-97 (Sheldrick, 1997)'
_computing_structure_solution 'SHELXS-97 (Sheldrick, 1997)'
_diffrn_ambient_temperature 150(2)
_diffrn_measured_fraction_theta_full 0.921
_diffrn_measured_fraction_theta_max 0.921
_diffrn_measurement_device 'Oxford Diffaction X-Calibur System'
_diffrn_measurement_method '321 frames, counting time 10 s.'
_diffrn_radiation_monochromator graphite
_diffrn_radiation_source 'fine-focus sealed tube'
_diffrn_radiation_type MoK\a
_diffrn_radiation_wavelength 0.71073
_diffrn_reflns_av_R_equivalents 0.0306
_diffrn_reflns_av_sigmaI/netI 0.0693
_diffrn_reflns_limit_h_max 17
_diffrn_reflns_limit_h_min -13
_diffrn_reflns_limit_k_max 19
_diffrn_reflns_limit_k_min -21
_diffrn_reflns_limit_l_max 18
_diffrn_reflns_limit_l_min -21
_diffrn_reflns_number 17541
_diffrn_reflns_theta_full 30.00
_diffrn_reflns_theta_max 30.00
_diffrn_reflns_theta_min 2.19
_diffrn_standards_decay_% n/a
_diffrn_standards_interval_count n/a
_diffrn_standards_interval_time n/a
_diffrn_standards_number n/a
_exptl_absorpt_coefficient_mu 0.930
_exptl_absorpt_correction_T_max 1.000
_exptl_absorpt_correction_T_min 0.841
_exptl_absorpt_correction_type empirical
_exptl_absorpt_process_details 'ABSPACK, Oxford Diffraction Ltd'
_exptl_crystal_colour yellow
_exptl_crystal_density_diffrn 1.627
_exptl_crystal_density_method 'not measured'
_exptl_crystal_description needle
_exptl_crystal_F_000 1282
_exptl_crystal_size_max 0.30
_exptl_crystal_size_mid 0.05
_exptl_crystal_size_min 0.05
_refine_diff_density_max 1.535
_refine_diff_density_min -1.266
_refine_diff_density_rms 0.115
_refine_ls_extinction_method none
_refine_ls_goodness_of_fit_ref 1.096
_refine_ls_hydrogen_treatment constr
_refine_ls_matrix_type full
_refine_ls_number_parameters 693
_refine_ls_number_reflns 13902
_refine_ls_number_restraints 0
_refine_ls_restrained_S_all 1.096
_refine_ls_R_factor_all 0.1124
_refine_ls_R_factor_gt 0.0740
_refine_ls_shift/su_max 0.001
_refine_ls_shift/su_mean 0.000
_refine_ls_structure_factor_coef Fsqd
_refine_ls_weighting_details
;
_refine_ls_weighting_details w=1/[\s^2^(Fo^2^)+(0.0512P)^2^+8.0010P] where P=(Fo^2^+2Fc^2^)/3
;
_refine_ls_weighting_scheme calc
_refine_ls_wR_factor_gt 0.1432
_refine_ls_wR_factor_ref 0.1598
_reflns_number_gt 9610
_reflns_number_total 13902
_reflns_threshold_expression >2sigma(I)
_cod_data_source_file b808269n.txt
_cod_data_source_block 1
_cod_original_sg_symbol_H-M P-1
_cod_original_formula_sum 'C48 H45 Ag2 Cl2 N16 O8.50 '
_cod_database_code 7052018

loop_
_symmetry_equiv_pos_as_xyz
'x, y, z'
'-x, -y, -z'

loop_
_atom_site_label
_atom_site_type_symbol
_atom_site_fract_x
_atom_site_fract_y
_atom_site_fract_z
_atom_site_U_iso_or_equiv
_atom_site_adp_type
_atom_site_occupancy
_atom_site_symmetry_multiplicity
_atom_site_calc_flag
_atom_site_refinement_flags
_atom_site_disorder_assembly
_atom_site_disorder_group
Ag1 Ag 0.56862(4) 0.05217(3) 0.13524(3) 0.05096(14) Uani 1 1 d . . .
Ag2 Ag 0.38119(3) 0.08617(3) 0.37586(3) 0.03633(11) Uani 1 1 d . . .
N11 N 0.6436(3) 0.1466(3) 0.0242(3) 0.0305(9) Uani 1 1 d . . .
N14 N 0.6611(3) 0.2919(3) -0.0392(3) 0.0312(9) Uani 1 1 d . . .
N17 N 0.4343(3) 0.2353(3) 0.1050(3) 0.0283(8) Uani 1 1 d . . .
N18 N 0.3391(3) 0.2828(3) 0.1553(3) 0.0285(8) Uani 1 1 d . . .
N21 N 0.2730(3) 0.1008(3) 0.1183(3) 0.0269(8) Uani 1 1 d . . .
N22 N 0.3205(3) 0.0578(3) 0.2052(3) 0.0266(8) Uani 1 1 d . . .
N25 N 0.3987(3) -0.1947(3) 0.3439(3) 0.0283(8) Uani 1 1 d . . .
N28 N 0.4166(3) -0.0653(3) 0.3763(3) 0.0256(8) Uani 1 1 d . . .
N41 N 0.3216(3) 0.2286(3) 0.4091(2) 0.0256(8) Uani 1 1 d . . .
N44 N 0.3206(4) 0.3797(3) 0.3968(3) 0.0340(9) Uani 1 1 d . . .
N47 N 0.5369(3) 0.1820(3) 0.3134(2) 0.0240(7) Uani 1 1 d . . .
N48 N 0.6286(3) 0.1768(3) 0.2506(3) 0.0242(8) Uani 1 1 d . . .
N51 N 0.7143(3) -0.0498(3) 0.3810(3) 0.0251(8) Uani 1 1 d . . .
N52 N 0.6711(3) -0.0579(3) 0.3030(3) 0.0255(8) Uani 1 1 d . . .
N55 N 0.6567(3) -0.2639(3) 0.2302(3) 0.0293(8) Uani 1 1 d . . .
N58 N 0.5867(3) -0.1039(3) 0.1634(3) 0.0252(8) Uani 1 1 d . . .
C13 C 0.7499(5) 0.2216(4) -0.0711(4) 0.0417(13) Uani 1 1 d . . .
H13 H 0.8073 0.2322 -0.1120 0.050 Uiso 1 1 calc R . .
C193 C -0.0276(5) 0.2915(5) 0.2843(4) 0.0504(15) Uani 1 1 d . . .
H193 H -0.0823 0.2619 0.2963 0.061 Uiso 1 1 calc R . .
O84 O 0.1076(5) 0.6922(8) 0.2892(4) 0.145(4) Uani 1 1 d . . .
O100 O 0.3542(8) 0.5714(7) 0.5365(6) 0.062(2) Uiso 0.50 1 d P . .
C12 C 0.7376(5) 0.1329(4) -0.0314(4) 0.0393(12) Uani 1 1 d . . .
H12 H 0.7864 0.0720 -0.0409 0.047 Uiso 1 1 calc R . .
C15 C 0.5978(4) 0.2439(3) 0.0181(3) 0.0270(9) Uani 1 1 d . . .
C16 C 0.4920(4) 0.2891(3) 0.0655(3) 0.0277(9) Uani 1 1 d . . .
H16 H 0.4674 0.3555 0.0667 0.033 Uiso 1 1 calc R . .
C19 C 0.2525(4) 0.2578(3) 0.1558(3) 0.0249(9) Uani 1 1 d . . .
C20 C 0.2424(4) 0.1962(3) 0.0947(3) 0.0238(9) Uani 1 1 d . . .
C23 C 0.3297(4) -0.0335(3) 0.2298(3) 0.0262(9) Uani 1 1 d . . .
H23 H 0.3041 -0.0601 0.1919 0.031 Uiso 1 1 calc R . .
C24 C 0.3794(4) -0.0959(3) 0.3160(3) 0.0245(9) Uani 1 1 d . . .
C26 C 0.4504(4) -0.2274(4) 0.4263(3) 0.0344(11) Uani 1 1 d . . .
H26 H 0.4741 -0.2920 0.4621 0.041 Uiso 1 1 calc R . .
C27 C 0.4602(4) -0.1469(4) 0.4457(3) 0.0312(10) Uani 1 1 d . . .
H27 H 0.4915 -0.1475 0.4979 0.037 Uiso 1 1 calc R . .
C42 C 0.2330(4) 0.2767(3) 0.4599(3) 0.0272(9) Uani 1 1 d . . .
H42 H 0.1815 0.2497 0.4943 0.033 Uiso 1 1 calc R . .
C43 C 0.2312(4) 0.3694(4) 0.4531(3) 0.0344(11) Uani 1 1 d . . .
H43 H 0.1792 0.4167 0.4811 0.041 Uiso 1 1 calc R . .
C45 C 0.3739(4) 0.2925(3) 0.3716(3) 0.0263(9) Uani 1 1 d . . .
C46 C 0.4765(4) 0.2717(3) 0.3137(3) 0.0285(9) Uani 1 1 d . . .
H46 H 0.4975 0.3234 0.2773 0.034 Uiso 1 1 calc R . .
C49 C 0.7212(4) 0.1039(3) 0.2766(3) 0.0219(8) Uani 1 1 d . . .
C50 C 0.7362(3) 0.0301(3) 0.3674(3) 0.0206(8) Uani 1 1 d . . .
C53 C 0.6858(4) -0.1488(3) 0.3069(3) 0.0240(9) Uani 1 1 d . . .
H53 H 0.7227 -0.1993 0.3556 0.029 Uiso 1 1 calc R . .
C54 C 0.6441(4) -0.1707(3) 0.2344(3) 0.0222(8) Uani 1 1 d . . .
C56 C 0.6048(4) -0.2546(4) 0.1526(3) 0.0307(10) Uani 1 1 d . . .
H56 H 0.6002 -0.3059 0.1316 0.037 Uiso 1 1 calc R . .
C57 C 0.5616(4) -0.1561(4) 0.1124(3) 0.0300(10) Uani 1 1 d . . .
H57 H 0.5213 -0.1284 0.0587 0.036 Uiso 1 1 calc R . .
C141 C 0.6460(5) 0.3978(4) -0.0599(4) 0.0434(13) Uani 1 1 d . . .
H14A H 0.6834 0.4153 -0.1169 0.065 Uiso 1 1 calc R . .
H14B H 0.6784 0.4101 -0.0126 0.065 Uiso 1 1 calc R . .
H14C H 0.5663 0.4370 -0.0636 0.065 Uiso 1 1 calc R . .
C191 C 0.1504(4) 0.2990(3) 0.2118(3) 0.0272(9) Uani 1 1 d . . .
C192 C 0.0675(5) 0.2557(4) 0.2304(4) 0.0410(12) Uani 1 1 d . . .
H192 H 0.0759 0.2024 0.2065 0.049 Uiso 1 1 calc R . .
C194 C -0.0413(5) 0.3710(4) 0.3203(4) 0.0458(14) Uani 1 1 d . . .
H194 H -0.1047 0.3946 0.3567 0.055 Uiso 1 1 calc R . .
C195 C 0.0399(5) 0.4147(4) 0.3016(4) 0.0408(13) Uani 1 1 d . . .
H195 H 0.0314 0.4677 0.3260 0.049 Uiso 1 1 calc R . .
C196 C 0.1348(4) 0.3800(4) 0.2465(3) 0.0353(11) Uani 1 1 d . . .
H196 H 0.1879 0.4113 0.2328 0.042 Uiso 1 1 calc R . .
C201 C 0.1825(4) 0.2504(3) 0.0090(3) 0.0241(9) Uani 1 1 d . . .
C202 C 0.1673(4) 0.1979(4) -0.0492(3) 0.0292(10) Uani 1 1 d . . .
H202 H 0.2023 0.1293 -0.0370 0.035 Uiso 1 1 calc R . .
C203 C 0.1002(4) 0.2480(4) -0.1249(3) 0.0350(11) Uani 1 1 d . . .
H203 H 0.0880 0.2126 -0.1618 0.042 Uiso 1 1 calc R . .
C204 C 0.0504(5) 0.3520(4) -0.1463(3) 0.0406(12) Uani 1 1 d . . .
H204 H 0.0045 0.3856 -0.1966 0.049 Uiso 1 1 calc R . .
C205 C 0.0708(5) 0.4038(4) -0.0910(4) 0.0440(13) Uani 1 1 d . . .
H205 H 0.0410 0.4728 -0.1059 0.053 Uiso 1 1 calc R . .
C206 C 0.1356(4) 0.3534(4) -0.0136(3) 0.0340(11) Uani 1 1 d . . .
H206 H 0.1475 0.3889 0.0234 0.041 Uiso 1 1 calc R . .
C251 C 0.3620(5) -0.2548(4) 0.3012(4) 0.0405(12) Uani 1 1 d . . .
H25A H 0.4011 -0.3238 0.3277 0.061 Uiso 1 1 calc R . .
H25B H 0.3794 -0.2407 0.2371 0.061 Uiso 1 1 calc R . .
H25C H 0.2814 -0.2393 0.3107 0.061 Uiso 1 1 calc R . .
C441 C 0.3533(7) 0.4678(4) 0.3681(5) 0.065(2) Uani 1 1 d . . .
H44A H 0.4347 0.4475 0.3632 0.098 Uiso 1 1 calc R . .
H44B H 0.3253 0.5070 0.4121 0.098 Uiso 1 1 calc R . .
H44C H 0.3212 0.5063 0.3101 0.098 Uiso 1 1 calc R . .
C491 C 0.8223(4) 0.0940(3) 0.2151(3) 0.0241(9) Uani 1 1 d . . .
C492 C 0.9065(4) 0.0011(4) 0.2190(4) 0.0354(11) Uani 1 1 d . . .
H492 H 0.9003 -0.0546 0.2609 0.042 Uiso 1 1 calc R . .
C493 C 1.0002(5) -0.0074(4) 0.1592(5) 0.0521(16) Uani 1 1 d . . .
H493 H 1.0558 -0.0692 0.1600 0.063 Uiso 1 1 calc R . .
C494 C 1.0104(5) 0.0755(4) 0.0993(5) 0.0557(18) Uani 1 1 d . . .
H494 H 1.0734 0.0694 0.0599 0.067 Uiso 1 1 calc R . .
C495 C 0.9286(5) 0.1676(4) 0.0965(4) 0.0398(12) Uani 1 1 d . . .
H495 H 0.9372 0.2230 0.0556 0.048 Uiso 1 1 calc R . .
C496 C 0.8341(4) 0.1785(3) 0.1539(3) 0.0295(10) Uani 1 1 d . . .
H496 H 0.7791 0.2408 0.1520 0.035 Uiso 1 1 calc R . .
C501 C 0.7893(4) 0.0468(3) 0.4404(3) 0.0233(9) Uani 1 1 d . . .
C502 C 0.8396(4) -0.0303(4) 0.5134(3) 0.0311(10) Uani 1 1 d . . .
H502 H 0.8413 -0.0937 0.5167 0.037 Uiso 1 1 calc R . .
C503 C 0.8879(4) -0.0137(4) 0.5822(3) 0.0377(12) Uani 1 1 d . . .
H503 H 0.9206 -0.0654 0.6316 0.045 Uiso 1 1 calc R . .
C504 C 0.8867(4) 0.0804(5) 0.5764(4) 0.0410(13) Uani 1 1 d . . .
H504 H 0.9189 0.0919 0.6219 0.049 Uiso 1 1 calc R . .
C505 C 0.8381(4) 0.1571(4) 0.5034(4) 0.0393(12) Uani 1 1 d . . .
H505 H 0.8377 0.2202 0.4998 0.047 Uiso 1 1 calc R . .
C506 C 0.7898(4) 0.1408(3) 0.4352(3) 0.0290(10) Uani 1 1 d . . .
H506 H 0.7576 0.1928 0.3859 0.035 Uiso 1 1 calc R . .
C551 C 0.7161(5) -0.3566(4) 0.2949(4) 0.0393(12) Uani 1 1 d . . .
H55A H 0.7826 -0.3526 0.3153 0.059 Uiso 1 1 calc R . .
H55B H 0.7383 -0.4106 0.2658 0.059 Uiso 1 1 calc R . .
H55C H 0.6664 -0.3676 0.3460 0.059 Uiso 1 1 calc R . .
O71 O 0.6761(5) 0.3923(4) 0.2852(4) 0.0739(15) Uani 1 1 d . . .
O72 O 0.7160(5) 0.4938(4) 0.1491(4) 0.0863(19) Uani 1 1 d . . .
O73 O 0.5844(4) 0.4162(3) 0.1529(3) 0.0514(10) Uani 1 1 d . . .
O74 O 0.5396(4) 0.5470(3) 0.2238(3) 0.0586(12) Uani 1 1 d . . .
O81 O -0.0240(5) 0.6334(5) 0.3740(4) 0.0837(17) Uani 1 1 d . . .
O82 O 0.1279(4) 0.6400(4) 0.4425(3) 0.0670(14) Uani 1 1 d . . .
O83 O -0.0234(6) 0.7794(4) 0.3835(5) 0.106(2) Uani 1 1 d . . .
Cl7 Cl 0.63029(12) 0.46322(10) 0.20137(11) 0.0440(3) Uani 1 1 d . . .
Cl8 Cl 0.05167(12) 0.68320(10) 0.36891(11) 0.0470(3) Uani 1 1 d . . .

loop_
_atom_site_aniso_label
_atom_site_aniso_U_11
_atom_site_aniso_U_22
_atom_site_aniso_U_33
_atom_site_aniso_U_23
_atom_site_aniso_U_13
_atom_site_aniso_U_12
Ag1 0.0619(3) 0.0300(2) 0.0645(3) 0.00708(19) -0.0288(2) -0.0247(2)
Ag2 0.0378(2) 0.02678(19) 0.0458(2) -0.01275(16) -0.01245(17) -0.00681(15)
N11 0.032(2) 0.0261(19) 0.034(2) -0.0095(17) -0.0002(17) -0.0098(17)
N14 0.032(2) 0.029(2) 0.031(2) -0.0054(17) -0.0018(17) -0.0102(17)
N17 0.0254(19) 0.0276(19) 0.035(2) -0.0128(17) -0.0014(16) -0.0089(16)
N18 0.027(2) 0.0269(19) 0.031(2) -0.0087(16) -0.0058(16) -0.0067(16)
N21 0.0243(19) 0.030(2) 0.0264(19) -0.0069(16) -0.0031(15) -0.0089(16)
N22 0.027(2) 0.0244(18) 0.028(2) -0.0061(15) -0.0042(15) -0.0074(15)
N25 0.032(2) 0.0223(18) 0.029(2) -0.0053(15) 0.0013(16) -0.0096(16)
N28 0.0213(18) 0.0255(18) 0.028(2) -0.0078(15) -0.0012(15) -0.0052(15)
N41 0.0236(19) 0.0255(18) 0.0237(19) -0.0072(15) -0.0043(15) -0.0024(15)
N44 0.035(2) 0.0208(18) 0.039(2) -0.0096(17) 0.0063(18) -0.0022(17)
N47 0.0175(17) 0.0254(18) 0.0265(19) -0.0075(15) -0.0018(14) -0.0034(14)
N48 0.0199(18) 0.0235(18) 0.029(2) -0.0080(15) -0.0007(15) -0.0064(14)
N51 0.0213(18) 0.0263(18) 0.0270(19) -0.0079(15) -0.0008(15) -0.0066(15)
N52 0.0263(19) 0.0250(18) 0.030(2) -0.0101(15) -0.0037(15) -0.0108(15)
N55 0.033(2) 0.0236(19) 0.036(2) -0.0106(16) 0.0002(17) -0.0133(16)
N58 0.0221(18) 0.0264(18) 0.0277(19) -0.0074(15) -0.0013(15) -0.0086(15)
C13 0.040(3) 0.044(3) 0.041(3) -0.013(2) 0.010(2) -0.016(2)
C193 0.040(3) 0.057(4) 0.055(4) -0.022(3) 0.019(3) -0.019(3)
O84 0.067(4) 0.335(12) 0.053(4) -0.030(5) -0.002(3) -0.104(6)
C12 0.041(3) 0.036(3) 0.041(3) -0.015(2) 0.008(2) -0.013(2)
C15 0.026(2) 0.028(2) 0.028(2) -0.0062(18) -0.0060(18) -0.0082(18)
C16 0.023(2) 0.026(2) 0.034(2) -0.0063(19) -0.0084(19) -0.0059(18)
C19 0.024(2) 0.022(2) 0.027(2) -0.0062(17) -0.0049(17) -0.0051(17)
C20 0.018(2) 0.031(2) 0.025(2) -0.0109(18) -0.0014(16) -0.0084(17)
C23 0.023(2) 0.030(2) 0.027(2) -0.0121(18) -0.0035(17) -0.0066(18)
C24 0.022(2) 0.025(2) 0.027(2) -0.0086(17) 0.0011(17) -0.0071(17)
C26 0.035(3) 0.026(2) 0.034(3) -0.002(2) -0.003(2) -0.005(2)
C27 0.029(2) 0.038(3) 0.025(2) -0.005(2) -0.0028(19) -0.011(2)
C42 0.023(2) 0.030(2) 0.021(2) -0.0027(17) -0.0027(17) -0.0023(18)
C43 0.034(3) 0.032(2) 0.027(2) -0.011(2) 0.005(2) 0.000(2)
C45 0.029(2) 0.022(2) 0.021(2) -0.0031(17) -0.0011(17) -0.0029(18)
C46 0.030(2) 0.028(2) 0.026(2) -0.0065(18) 0.0021(18) -0.0101(19)
C49 0.022(2) 0.0215(19) 0.026(2) -0.0090(17) -0.0024(17) -0.0096(17)
C50 0.0175(19) 0.0190(19) 0.026(2) -0.0100(16) -0.0001(16) -0.0040(15)
C53 0.024(2) 0.020(2) 0.027(2) -0.0061(17) 0.0003(17) -0.0070(17)
C54 0.020(2) 0.024(2) 0.026(2) -0.0082(17) 0.0008(17) -0.0112(17)
C56 0.035(3) 0.031(2) 0.037(3) -0.018(2) 0.001(2) -0.017(2)
C57 0.024(2) 0.035(3) 0.036(3) -0.013(2) 0.0014(19) -0.015(2)
C141 0.046(3) 0.032(3) 0.048(3) -0.002(2) -0.006(3) -0.013(2)
C191 0.026(2) 0.030(2) 0.022(2) -0.0081(18) -0.0052(17) -0.0038(18)
C192 0.040(3) 0.042(3) 0.045(3) -0.016(2) 0.004(2) -0.018(2)
C194 0.038(3) 0.044(3) 0.040(3) -0.011(3) 0.005(2) 0.002(3)
C195 0.041(3) 0.035(3) 0.036(3) -0.016(2) -0.011(2) 0.006(2)
C196 0.033(3) 0.031(2) 0.038(3) -0.011(2) -0.007(2) -0.003(2)
C201 0.021(2) 0.033(2) 0.019(2) -0.0048(17) 0.0004(16) -0.0129(18)
C202 0.026(2) 0.035(2) 0.029(2) -0.0083(19) -0.0010(19) -0.014(2)
C203 0.034(3) 0.049(3) 0.026(2) -0.007(2) -0.004(2) -0.020(2)
C204 0.041(3) 0.047(3) 0.026(3) -0.002(2) -0.012(2) -0.009(2)
C205 0.053(3) 0.035(3) 0.033(3) -0.004(2) -0.012(2) -0.003(2)
C206 0.040(3) 0.028(2) 0.030(2) -0.007(2) -0.007(2) -0.005(2)
C251 0.050(3) 0.031(3) 0.048(3) -0.013(2) 0.001(3) -0.021(2)
C441 0.077(5) 0.027(3) 0.083(5) -0.019(3) 0.036(4) -0.017(3)
C491 0.021(2) 0.024(2) 0.030(2) -0.0100(18) 0.0005(17) -0.0094(17)
C492 0.030(3) 0.031(2) 0.044(3) -0.011(2) 0.010(2) -0.011(2)
C493 0.038(3) 0.030(3) 0.075(4) -0.015(3) 0.021(3) -0.003(2)
C494 0.041(3) 0.043(3) 0.076(5) -0.017(3) 0.032(3) -0.014(3)
C495 0.038(3) 0.033(3) 0.048(3) -0.008(2) 0.011(2) -0.016(2)
C496 0.029(2) 0.024(2) 0.037(3) -0.0105(19) 0.000(2) -0.0087(19)
C501 0.018(2) 0.027(2) 0.027(2) -0.0111(17) -0.0006(16) -0.0065(17)
C502 0.025(2) 0.036(3) 0.032(3) -0.011(2) 0.0019(19) -0.010(2)
C503 0.031(3) 0.058(3) 0.026(2) -0.010(2) -0.002(2) -0.018(2)
C504 0.031(3) 0.070(4) 0.036(3) -0.030(3) 0.005(2) -0.024(3)
C505 0.036(3) 0.051(3) 0.045(3) -0.028(3) 0.002(2) -0.022(2)
C506 0.024(2) 0.029(2) 0.038(3) -0.014(2) -0.0010(19) -0.0093(18)
C551 0.049(3) 0.024(2) 0.048(3) -0.010(2) -0.006(3) -0.015(2)
O71 0.082(4) 0.062(3) 0.082(4) -0.016(3) -0.035(3) -0.021(3)
O72 0.082(4) 0.090(4) 0.122(5) -0.059(4) 0.052(4) -0.064(3)
O73 0.072(3) 0.037(2) 0.055(3) -0.0114(18) -0.017(2) -0.024(2)
O74 0.054(3) 0.045(2) 0.086(3) -0.033(2) 0.015(2) -0.022(2)
O81 0.093(4) 0.114(5) 0.083(4) -0.046(3) 0.008(3) -0.069(4)
O82 0.055(3) 0.081(3) 0.062(3) -0.035(3) -0.018(2) -0.003(2)
O83 0.094(5) 0.046(3) 0.165(7) -0.022(4) -0.027(4) -0.005(3)
Cl7 0.0441(7) 0.0353(6) 0.0627(9) -0.0204(6) 0.0026(6) -0.0207(6)
Cl8 0.0447(8) 0.0377(7) 0.0619(9) -0.0087(6) -0.0207(7) -0.0145(6)

loop_
_atom_type_symbol
_atom_type_description
_atom_type_scat_dispersion_real
_atom_type_scat_dispersion_imag
_atom_type_scat_source
C C 0.0033 0.0016 'International Tables Vol C Tables 4.2.6.8 and 6.1.1.4'
H H 0.0000 0.0000 'International Tables Vol C Tables 4.2.6.8 and 6.1.1.4'
O O 0.0106 0.0060 'International Tables Vol C Tables 4.2.6.8 and 6.1.1.4'
Cl Cl 0.1484 0.1585 'International Tables Vol C Tables 4.2.6.8 and 6.1.1.4'
Ag Ag -0.8971 1.1015 'International Tables Vol C Tables 4.2.6.8 and 6.1.1.4'
N N 0.0061 0.0033 'International Tables Vol C Tables 4.2.6.8 and 6.1.1.4'

loop_
_geom_angle_atom_site_label_1
_geom_angle_atom_site_label_2
_geom_angle_atom_site_label_3
_geom_angle
_geom_angle_site_symmetry_1
_geom_angle_site_symmetry_3
_geom_angle_publ_flag
N58 Ag1 N11 131.86(14) . . ?
N58 Ag1 N17 147.85(13) . . ?
N11 Ag1 N17 69.95(13) . . ?
N28 Ag2 N41 164.63(14) . . ?
C15 N11 C12 105.9(4) . . ?
C15 N11 Ag1 115.4(3) . . ?
C12 N11 Ag1 137.5(3) . . ?
C15 N14 C13 107.0(4) . . ?
C15 N14 C141 128.3(4) . . ?
C13 N14 C141 124.5(4) . . ?
C16 N17 N18 114.3(4) . . ?
C16 N17 Ag1 108.1(3) . . ?
N18 N17 Ag1 130.3(3) . . ?
C19 N18 N17 115.1(4) . . ?
C20 N21 N22 114.0(4) . . ?
C23 N22 N21 109.8(4) . . ?
C24 N25 C26 106.6(4) . . ?
C24 N25 C251 127.9(4) . . ?
C26 N25 C251 125.1(4) . . ?
C24 N28 C27 106.2(4) . . ?
C24 N28 Ag2 125.3(3) . . ?
C27 N28 Ag2 127.2(3) . . ?
C45 N41 C42 105.7(4) . . ?
C45 N41 Ag2 119.3(3) . . ?
C42 N41 Ag2 134.9(3) . . ?
C45 N44 C43 106.9(4) . . ?
C45 N44 C441 126.2(4) . . ?
C43 N44 C441 126.9(4) . . ?
C46 N47 N48 111.2(4) . . ?
C49 N48 N47 114.6(4) . . ?
C50 N51 N52 112.7(4) . . ?
C53 N52 N51 111.1(4) . . ?
C54 N55 C56 107.0(4) . . ?
C54 N55 C551 126.8(4) . . ?
C56 N55 C551 126.3(4) . . ?
C54 N58 C57 106.3(4) . . ?
C54 N58 Ag1 121.7(3) . . ?
C57 N58 Ag1 131.3(3) . . ?
C12 C13 N14 106.4(5) . . ?
C12 C13 H13 126.8 . . ?
N14 C13 H13 126.8 . . ?
C194 C193 C192 120.4(6) . . ?
C194 C193 H193 119.8 . . ?
C192 C193 H193 119.8 . . ?
N11 C12 C13 110.1(5) . . ?
N11 C12 H12 125.0 . . ?
C13 C12 H12 125.0 . . ?
N11 C15 N14 110.6(4) . . ?
N11 C15 C16 122.7(4) . . ?
N14 C15 C16 126.7(4) . . ?
N17 C16 C15 118.4(4) . . ?
N17 C16 H16 120.8 . . ?
C15 C16 H16 120.8 . . ?
N18 C19 C191 119.1(4) . . ?
N18 C19 C20 123.8(4) . . ?
C191 C19 C20 116.8(4) . . ?
N21 C20 C201 119.1(4) . . ?
N21 C20 C19 123.5(4) . . ?
C201 C20 C19 117.0(4) . . ?
N22 C23 C24 121.0(4) . . ?
N22 C23 H23 119.5 . . ?
C24 C23 H23 119.5 . . ?
N28 C24 N25 110.9(4) . . ?
N28 C24 C23 124.8(4) . . ?
N25 C24 C23 124.2(4) . . ?
C27 C26 N25 106.8(4) . . ?
C27 C26 H26 126.6 . . ?
N25 C26 H26 126.6 . . ?
C26 C27 N28 109.4(4) . . ?
C26 C27 H27 125.3 . . ?
N28 C27 H27 125.3 . . ?
C43 C42 N41 110.1(4) . . ?
C43 C42 H42 124.9 . . ?
N41 C42 H42 124.9 . . ?
C42 C43 N44 106.5(4) . . ?
C42 C43 H43 126.7 . . ?
N44 C43 H43 126.7 . . ?
N41 C45 N44 110.7(4) . . ?
N41 C45 C46 125.0(4) . . ?
N44 C45 C46 124.3(4) . . ?
N47 C46 C45 119.3(4) . . ?
N47 C46 H46 120.3 . . ?
C45 C46 H46 120.3 . . ?
N48 C49 C491 118.0(4) . . ?
N48 C49 C50 124.8(4) . . ?
C491 C49 C50 117.2(4) . . ?
N51 C50 C501 119.5(4) . . ?
N51 C50 C49 122.5(4) . . ?
C501 C50 C49 117.7(4) . . ?
N52 C53 C54 118.8(4) . . ?
N52 C53 H53 120.6 . . ?
C54 C53 H53 120.6 . . ?
N58 C54 N55 110.5(4) . . ?
N58 C54 C53 125.4(4) . . ?
N55 C54 C53 124.0(4) . . ?
C57 C56 N55 106.9(4) . . ?
C57 C56 H56 126.6 . . ?
N55 C56 H56 126.6 . . ?
C56 C57 N58 109.3(4) . . ?
C56 C57 H57 125.4 . . ?
N58 C57 H57 125.4 . . ?
N14 C141 H14A 109.5 . . ?
N14 C141 H14B 109.5 . . ?
H14A C141 H14B 109.5 . . ?
N14 C141 H14C 109.5 . . ?
H14A C141 H14C 109.5 . . ?
H14B C141 H14C 109.5 . . ?
C196 C191 C192 118.7(5) . . ?
C196 C191 C19 121.8(4) . . ?
C192 C191 C19 119.5(4) . . ?
C193 C192 C191 120.6(5) . . ?
C193 C192 H192 119.7 . . ?
C191 C192 H192 119.7 . . ?
C195 C194 C193 119.4(5) . . ?
C195 C194 H194 120.3 . . ?
C193 C194 H194 120.3 . . ?
C194 C195 C196 120.5(5) . . ?
C194 C195 H195 119.7 . . ?
C196 C195 H195 119.7 . . ?
C191 C196 C195 120.4(5) . . ?
C191 C196 H196 119.8 . . ?
C195 C196 H196 119.8 . . ?
C206 C201 C202 119.1(4) . . ?
C206 C201 C20 121.0(4) . . ?
C202 C201 C20 119.8(4) . . ?
C203 C202 C201 120.2(5) . . ?
C203 C202 H202 119.9 . . ?
C201 C202 H202 119.9 . . ?
C202 C203 C204 120.5(5) . . ?
C202 C203 H203 119.7 . . ?
C204 C203 H203 119.7 . . ?
C205 C204 C203 119.0(5) . . ?
C205 C204 H204 120.5 . . ?
C203 C204 H204 120.5 . . ?
C204 C205 C206 120.5(5) . . ?
C204 C205 H205 119.7 . . ?
C206 C205 H205 119.7 . . ?
C201 C206 C205 120.6(5) . . ?
C201 C206 H206 119.7 . . ?
C205 C206 H206 119.7 . . ?
N25 C251 H25A 109.5 . . ?
N25 C251 H25B 109.5 . . ?
H25A C251 H25B 109.5 . . ?
N25 C251 H25C 109.5 . . ?
H25A C251 H25C 109.5 . . ?
H25B C251 H25C 109.5 . . ?
N44 C441 H44A 109.5 . . ?
N44 C441 H44B 109.5 . . ?
H44A C441 H44B 109.5 . . ?
N44 C441 H44C 109.5 . . ?
H44A C441 H44C 109.5 . . ?
H44B C441 H44C 109.5 . . ?
C492 C491 C496 120.1(4) . . ?
C492 C491 C49 120.0(4) . . ?
C496 C491 C49 119.9(4) . . ?
C493 C492 C491 119.3(5) . . ?
C493 C492 H492 120.3 . . ?
C491 C492 H492 120.3 . . ?
C494 C493 C492 120.0(5) . . ?
C494 C493 H493 120.0 . . ?
C492 C493 H493 120.0 . . ?
C493 C494 C495 120.9(5) . . ?
C493 C494 H494 119.6 . . ?
C495 C494 H494 119.6 . . ?
C494 C495 C496 120.6(5) . . ?
C494 C495 H495 119.7 . . ?
C496 C495 H495 119.7 . . ?
C495 C496 C491 119.0(4) . . ?
C495 C496 H496 120.5 . . ?
C491 C496 H496 120.5 . . ?
C502 C501 C506 119.2(4) . . ?
C502 C501 C50 121.0(4) . . ?
C506 C501 C50 119.8(4) . . ?
C501 C502 C503 120.6(5) . . ?
C501 C502 H502 119.7 . . ?
C503 C502 H502 119.7 . . ?
C504 C503 C502 119.4(5) . . ?
C504 C503 H503 120.3 . . ?
C502 C503 H503 120.3 . . ?
C505 C504 C503 120.2(5) . . ?
C505 C504 H504 119.9 . . ?
C503 C504 H504 119.9 . . ?
C504 C505 C506 120.4(5) . . ?
C504 C505 H505 119.8 . . ?
C506 C505 H505 119.8 . . ?
C505 C506 C501 120.1(5) . . ?
C505 C506 H506 119.9 . . ?
C501 C506 H506 119.9 . . ?
N55 C551 H55A 109.5 . . ?
N55 C551 H55B 109.5 . . ?
H55A C551 H55B 109.5 . . ?
N55 C551 H55C 109.5 . . ?
H55A C551 H55C 109.5 . . ?
H55B C551 H55C 109.5 . . ?
O72 Cl7 O73 111.1(3) . . ?
O72 Cl7 O74 110.3(3) . . ?
O73 Cl7 O74 109.0(3) . . ?
O72 Cl7 O71 110.4(4) . . ?
O73 Cl7 O71 107.7(3) . . ?
O74 Cl7 O71 108.4(3) . . ?
O84 Cl8 O81 112.9(4) . . ?
O84 Cl8 O82 111.3(3) . . ?
O81 Cl8 O82 112.1(4) . . ?
O84 Cl8 O83 111.7(6) . . ?
O81 Cl8 O83 102.6(4) . . ?
O82 Cl8 O83 105.7(4) . . ?

loop_
_geom_bond_atom_site_label_1
_geom_bond_atom_site_label_2
_geom_bond_distance
_geom_bond_site_symmetry_2
_geom_bond_publ_flag
Ag1 N58 2.189(4) . ?
Ag1 N11 2.259(4) . ?
Ag1 N17 2.583(4) . ?
Ag2 N28 2.141(4) . ?
Ag2 N41 2.160(4) . ?
N11 C15 1.335(6) . ?
N11 C12 1.359(6) . ?
N14 C15 1.359(6) . ?
N14 C13 1.368(7) . ?
N14 C141 1.474(6) . ?
N17 C16 1.272(6) . ?
N17 N18 1.406(5) . ?
N18 C19 1.282(6) . ?
N21 C20 1.291(6) . ?
N21 N22 1.409(5) . ?
N22 C23 1.282(6) . ?
N25 C24 1.361(6) . ?
N25 C26 1.373(6) . ?
N25 C251 1.466(6) . ?
N28 C24 1.331(6) . ?
N28 C27 1.367(6) . ?
N41 C45 1.330(6) . ?
N41 C42 1.366(6) . ?
N44 C45 1.363(6) . ?
N44 C43 1.367(6) . ?
N44 C441 1.468(7) . ?
N47 C46 1.276(6) . ?
N47 N48 1.406(5) . ?
N48 C49 1.286(5) . ?
N51 C50 1.286(5) . ?
N51 N52 1.420(5) . ?
N52 C53 1.290(5) . ?
N55 C54 1.361(5) . ?
N55 C56 1.375(6) . ?
N55 C551 1.463(6) . ?
N58 C54 1.332(6) . ?
N58 C57 1.375(6) . ?
C13 C12 1.363(8) . ?
C13 H13 0.9300 . ?
C193 C194 1.386(8) . ?
C193 C192 1.389(8) . ?
C193 H193 0.9300 . ?
O84 Cl8 1.333(6) . ?
C12 H12 0.9300 . ?
C15 C16 1.458(6) . ?
C16 H16 0.9300 . ?
C19 C191 1.484(6) . ?
C19 C20 1.522(6) . ?
C20 C201 1.470(6) . ?
C23 C24 1.452(6) . ?
C23 H23 0.9300 . ?
C26 C27 1.366(7) . ?
C26 H26 0.9300 . ?
C27 H27 0.9300 . ?
C42 C43 1.356(7) . ?
C42 H42 0.9300 . ?
C43 H43 0.9300 . ?
C45 C46 1.461(6) . ?
C46 H46 0.9300 . ?
C49 C491 1.477(6) . ?
C49 C50 1.507(6) . ?
C50 C501 1.487(6) . ?
C53 C54 1.442(6) . ?
C53 H53 0.9300 . ?
C56 C57 1.360(7) . ?
C56 H56 0.9300 . ?
C57 H57 0.9300 . ?
C141 H14A 0.9600 . ?
C141 H14B 0.9600 . ?
C141 H14C 0.9600 . ?
C191 C196 1.389(7) . ?
C191 C192 1.392(7) . ?
C192 H192 0.9300 . ?
C194 C195 1.377(9) . ?
C194 H194 0.9300 . ?
C195 C196 1.395(7) . ?
C195 H195 0.9300 . ?
C196 H196 0.9300 . ?
C201 C206 1.390(7) . ?
C201 C202 1.406(6) . ?
C202 C203 1.386(7) . ?
C202 H202 0.9300 . ?
C203 C204 1.405(8) . ?
C203 H203 0.9300 . ?
C204 C205 1.391(8) . ?
C204 H204 0.9300 . ?
C205 C206 1.393(7) . ?
C205 H205 0.9300 . ?
C206 H206 0.9300 . ?
C251 H25A 0.9600 . ?
C251 H25B 0.9600 . ?
C251 H25C 0.9600 . ?
C441 H44A 0.9600 . ?
C441 H44B 0.9600 . ?
C441 H44C 0.9600 . ?
C491 C492 1.394(6) . ?
C491 C496 1.406(6) . ?
C492 C493 1.394(7) . ?
C492 H492 0.9300 . ?
C493 C494 1.371(8) . ?
C493 H493 0.9300 . ?
C494 C495 1.376(8) . ?
C494 H494 0.9300 . ?
C495 C496 1.379(7) . ?
C495 H495 0.9300 . ?
C496 H496 0.9300 . ?
C501 C502 1.386(7) . ?
C501 C506 1.391(6) . ?
C502 C503 1.395(7) . ?
C502 H502 0.9300 . ?
C503 C504 1.382(8) . ?
C503 H503 0.9300 . ?
C504 C505 1.378(8) . ?
C504 H504 0.9300 . ?
C505 C506 1.385(7) . ?
C505 H505 0.9300 . ?
C506 H506 0.9300 . ?
C551 H55A 0.9600 . ?
C551 H55B 0.9600 . ?
C551 H55C 0.9600 . ?
O71 Cl7 1.449(5) . ?
O72 Cl7 1.411(5) . ?
O73 Cl7 1.438(4) . ?
O74 Cl7 1.440(4) . ?
O81 Cl8 1.402(5) . ?
O82 Cl8 1.423(5) . ?
O83 Cl8 1.459(6) . ?

loop_
_geom_torsion_atom_site_label_1
_geom_torsion_atom_site_label_2
_geom_torsion_atom_site_label_3
_geom_torsion_atom_site_label_4
_geom_torsion
_geom_torsion_site_symmetry_1
_geom_torsion_site_symmetry_2
_geom_torsion_site_symmetry_3
_geom_torsion_site_symmetry_4
_geom_torsion_publ_flag
N58 Ag1 N11 C15 168.1(3) . . . . ?
N17 Ag1 N11 C15 16.1(3) . . . . ?
N58 Ag1 N11 C12 -26.3(6) . . . . ?
N17 Ag1 N11 C12 -178.3(5) . . . . ?
N58 Ag1 N17 C16 -159.2(3) . . . . ?
N11 Ag1 N17 C16 -20.3(3) . . . . ?
N58 Ag1 N17 N18 53.2(5) . . . . ?
N11 Ag1 N17 N18 -167.9(4) . . . . ?
C16 N17 N18 C19 145.5(4) . . . . ?
Ag1 N17 N18 C19 -68.4(5) . . . . ?
C20 N21 N22 C23 168.6(4) . . . . ?
N41 Ag2 N28 C24 114.8(6) . . . . ?
N41 Ag2 N28 C27 -50.9(7) . . . . ?
N28 Ag2 N41 C45 159.3(5) . . . . ?
N28 Ag2 N41 C42 -24.7(8) . . . . ?
C46 N47 N48 C49 143.2(4) . . . . ?
C50 N51 N52 C53 158.3(4) . . . . ?
N11 Ag1 N58 C54 109.7(3) . . . . ?
N17 Ag1 N58 C54 -126.3(3) . . . . ?
N11 Ag1 N58 C57 -59.8(4) . . . . ?
N17 Ag1 N58 C57 64.3(5) . . . . ?
C15 N14 C13 C12 -0.5(6) . . . . ?
C141 N14 C13 C12 175.5(5) . . . . ?
C15 N11 C12 C13 0.4(6) . . . . ?
Ag1 N11 C12 C13 -166.1(4) . . . . ?
N14 C13 C12 N11 0.1(7) . . . . ?
C12 N11 C15 N14 -0.7(5) . . . . ?
Ag1 N11 C15 N14 169.3(3) . . . . ?
C12 N11 C15 C16 177.5(4) . . . . ?
Ag1 N11 C15 C16 -12.5(6) . . . . ?
C13 N14 C15 N11 0.7(6) . . . . ?
C141 N14 C15 N11 -175.0(5) . . . . ?
C13 N14 C15 C16 -177.4(5) . . . . ?
C141 N14 C15 C16 6.9(8) . . . . ?
N18 N17 C16 C15 174.8(4) . . . . ?
Ag1 N17 C16 C15 21.5(5) . . . . ?
N11 C15 C16 N17 -8.8(7) . . . . ?
N14 C15 C16 N17 169.1(4) . . . . ?
N17 N18 C19 C191 176.2(4) . . . . ?
N17 N18 C19 C20 -10.4(6) . . . . ?
N22 N21 C20 C201 -174.7(4) . . . . ?
N22 N21 C20 C19 -2.1(6) . . . . ?
N18 C19 C20 N21 92.3(6) . . . . ?
C191 C19 C20 N21 -94.2(5) . . . . ?
N18 C19 C20 C201 -95.0(5) . . . . ?
C191 C19 C20 C201 78.6(5) . . . . ?
N21 N22 C23 C24 178.3(4) . . . . ?
C27 N28 C24 N25 -0.7(5) . . . . ?
Ag2 N28 C24 N25 -168.9(3) . . . . ?
C27 N28 C24 C23 -177.9(4) . . . . ?
Ag2 N28 C24 C23 13.9(6) . . . . ?
C26 N25 C24 N28 0.3(5) . . . . ?
C251 N25 C24 N28 174.2(4) . . . . ?
C26 N25 C24 C23 177.6(4) . . . . ?
C251 N25 C24 C23 -8.5(7) . . . . ?
N22 C23 C24 N28 1.4(7) . . . . ?
N22 C23 C24 N25 -175.5(4) . . . . ?
C24 N25 C26 C27 0.2(5) . . . . ?
C251 N25 C26 C27 -174.0(5) . . . . ?
N25 C26 C27 N28 -0.6(6) . . . . ?
C24 N28 C27 C26 0.8(5) . . . . ?
Ag2 N28 C27 C26 168.7(3) . . . . ?
C45 N41 C42 C43 0.3(5) . . . . ?
Ag2 N41 C42 C43 -176.1(3) . . . . ?
N41 C42 C43 N44 -0.1(5) . . . . ?
C45 N44 C43 C42 -0.1(5) . . . . ?
C441 N44 C43 C42 179.5(6) . . . . ?
C42 N41 C45 N44 -0.4(5) . . . . ?
Ag2 N41 C45 N44 176.7(3) . . . . ?
C42 N41 C45 C46 177.8(4) . . . . ?
Ag2 N41 C45 C46 -5.1(6) . . . . ?
C43 N44 C45 N41 0.3(5) . . . . ?
C441 N44 C45 N41 -179.3(6) . . . . ?
C43 N44 C45 C46 -177.9(4) . . . . ?
C441 N44 C45 C46 2.5(8) . . . . ?
N48 N47 C46 C45 177.2(4) . . . . ?
N41 C45 C46 N47 -16.7(7) . . . . ?
N44 C45 C46 N47 161.3(5) . . . . ?
N47 N48 C49 C491 -179.0(3) . . . . ?
N47 N48 C49 C50 -2.1(6) . . . . ?
N52 N51 C50 C501 -175.9(3) . . . . ?
N52 N51 C50 C49 -2.2(6) . . . . ?
N48 C49 C50 N51 88.8(5) . . . . ?
C491 C49 C50 N51 -94.3(5) . . . . ?
N48 C49 C50 C501 -97.4(5) . . . . ?
C491 C49 C50 C501 79.5(5) . . . . ?
N51 N52 C53 C54 178.2(4) . . . . ?
C57 N58 C54 N55 0.2(5) . . . . ?
Ag1 N58 C54 N55 -171.6(3) . . . . ?
C57 N58 C54 C53 -178.8(4) . . . . ?
Ag1 N58 C54 C53 9.5(6) . . . . ?
C56 N55 C54 N58 0.1(5) . . . . ?
C551 N55 C54 N58 179.1(4) . . . . ?
C56 N55 C54 C53 179.1(4) . . . . ?
C551 N55 C54 C53 -2.0(7) . . . . ?
N52 C53 C54 N58 -2.6(7) . . . . ?
N52 C53 C54 N55 178.6(4) . . . . ?
C54 N55 C56 C57 -0.4(5) . . . . ?
C551 N55 C56 C57 -179.3(5) . . . . ?
N55 C56 C57 N58 0.5(5) . . . . ?
C54 N58 C57 C56 -0.5(5) . . . . ?
Ag1 N58 C57 C56 170.2(3) . . . . ?
N18 C19 C191 C196 15.1(7) . . . . ?
C20 C19 C191 C196 -158.8(4) . . . . ?
N18 C19 C191 C192 -164.8(5) . . . . ?
C20 C19 C191 C192 21.3(6) . . . . ?
C194 C193 C192 C191 0.0(9) . . . . ?
C196 C191 C192 C193 -1.4(8) . . . . ?
C19 C191 C192 C193 178.5(5) . . . . ?
C192 C193 C194 C195 0.4(9) . . . . ?
C193 C194 C195 C196 0.5(8) . . . . ?
C192 C191 C196 C195 2.3(7) . . . . ?
C19 C191 C196 C195 -177.6(4) . . . . ?
C194 C195 C196 C191 -1.9(8) . . . . ?
N21 C20 C201 C206 171.8(4) . . . . ?
C19 C20 C201 C206 -1.2(6) . . . . ?
N21 C20 C201 C202 -5.0(6) . . . . ?
C19 C20 C201 C202 -178.1(4) . . . . ?
C206 C201 C202 C203 -4.1(7) . . . . ?
C20 C201 C202 C203 172.8(4) . . . . ?
C201 C202 C203 C204 2.5(7) . . . . ?
C202 C203 C204 C205 0.9(8) . . . . ?
C203 C204 C205 C206 -2.7(9) . . . . ?
C202 C201 C206 C205 2.3(7) . . . . ?
C20 C201 C206 C205 -174.6(5) . . . . ?
C204 C205 C206 C201 1.1(9) . . . . ?
N48 C49 C491 C492 -153.5(4) . . . . ?
C50 C49 C491 C492 29.3(6) . . . . ?
N48 C49 C491 C496 27.5(6) . . . . ?
C50 C49 C491 C496 -149.7(4) . . . . ?
C496 C491 C492 C493 -2.4(8) . . . . ?
C49 C491 C492 C493 178.6(5) . . . . ?
C491 C492 C493 C494 1.8(10) . . . . ?
C492 C493 C494 C495 -0.5(11) . . . . ?
C493 C494 C495 C496 -0.3(11) . . . . ?
C494 C495 C496 C491 -0.2(8) . . . . ?
C492 C491 C496 C495 1.6(7) . . . . ?
C49 C491 C496 C495 -179.4(4) . . . . ?
N51 C50 C501 C502 15.3(6) . . . . ?
C49 C50 C501 C502 -158.7(4) . . . . ?
N51 C50 C501 C506 -165.4(4) . . . . ?
C49 C50 C501 C506 20.6(6) . . . . ?
C506 C501 C502 C503 1.5(7) . . . . ?
C50 C501 C502 C503 -179.2(4) . . . . ?
C501 C502 C503 C504 -1.0(7) . . . . ?
C502 C503 C504 C505 0.2(8) . . . . ?
C503 C504 C505 C506 0.1(8) . . . . ?
C504 C505 C506 C501 0.5(7) . . . . ?
C502 C501 C506 C505 -1.3(7) . . . . ?
C50 C501 C506 C505 179.4(4) . . . . ?
